data_1556747
loop_
_publ_author_name
'Eikeland, Espen'
'Blichfeld, Anders B.'
'Borup, Kasper A.'
'Zhao, Kunpeng'
'Overgaard, Jacob'
'Shi, Xun'
'Chen, Lidong'
'Iversen, Bo B.'

_publ_section_title
;
 Crystal structure across the \b to \a phase transition in thermoelectric
 Cu<sub>2-<i>x</i></sub> Se.
;
_journal_coeditor_code LC5071SUP1
_journal_issue 'Pt 4'
_journal_name_full IUCrJ
_journal_page_first 476
_journal_page_last 485
_journal_paper_doi 10.1107/S2052252517005553
_journal_volume 4
_journal_year 2017
_chemical_formula_moiety '0.33(Cu5.85 Se3)'
_chemical_formula_sum 'Cu1.95 Se'
_chemical_formula_weight 202.86
_space_group_crystal_system trigonal
_space_group_IT_number 166
_space_group_name_Hall '-R 3 2"'
_space_group_name_H-M_alt 'R -3 m :H'
_audit_creation_date 2017-01-24
_audit_creation_method
;
Olex2 1.2
(compiled 2017.01.04 svn.r3372 for OlexSys, GUI svn.r5292)
;
_cell_angle_alpha 90
_cell_angle_beta 90
_cell_angle_gamma 120
_cell_formula_units_Z 6
_cell_length_a 4.0922(10)
_cell_length_b 4.0922(10)
_cell_length_c 20.459(9)
_cell_measurement_reflns_used 679
_cell_measurement_temperature 99.98(12)
_cell_measurement_theta_max 31.5010
_cell_measurement_theta_min 2.9880
_cell_volume 296.71(17)
_computing_cell_refinement
;
CrysAlisPro, Agilent Technologies,
Version 1.171.37.35 (release 13-08-2014 CrysAlis171 .NET)
(compiled Aug 13 2014,18:06:01)
;
_computing_data_collection
;
CrysAlisPro, Agilent Technologies,
Version 1.171.37.35 (release 13-08-2014 CrysAlis171 .NET)
(compiled Aug 13 2014,18:06:01)
;
_computing_data_reduction
;
CrysAlisPro, Agilent Technologies,
Version 1.171.37.35 (release 13-08-2014 CrysAlis171 .NET)
(compiled Aug 13 2014,18:06:01)
;
_computing_molecular_graphics 'Olex2 (Dolomanov et al., 2009)'
_computing_publication_material 'Olex2 (Dolomanov et al., 2009)'
_computing_structure_refinement 'ShelXL (Sheldrick, 2015)'
_diffrn_ambient_environment N~2~
_diffrn_ambient_temperature 99.98(12)
_diffrn_detector 'CCD plate'
_diffrn_detector_area_resol_mean 10.3590
_diffrn_detector_type Atlas
_diffrn_measured_fraction_theta_full 1.000
_diffrn_measured_fraction_theta_max 1.000
_diffrn_measurement_details
;
#__ type_ start__ end____ width___ exp.time_
  1 omega -120.00   14.00   1.0000  140.0000
omega____ theta____ kappa____ phi______ frames
    -      -28.1866  -57.0000  -60.0000 134

#__ type_ start__ end____ width___ exp.time_
  2 omega  -65.00   84.00   1.0000  140.0000
omega____ theta____ kappa____ phi______ frames
    -       26.9366  -30.0000 -102.0000 149

#__ type_ start__ end____ width___ exp.time_
  3 omega  -15.00  119.00   1.0000  140.0000
omega____ theta____ kappa____ phi______ frames
    -       26.9366   57.0000 -150.0000 134

#__ type_ start__ end____ width___ exp.time_
  4 omega -120.00  -95.00   1.0000  140.0000
omega____ theta____ kappa____ phi______ frames
    -      -28.1866  -57.0000   30.0000 25

#__ type_ start__ end____ width___ exp.time_
  5 omega  -95.00   -3.00   1.0000  140.0000
omega____ theta____ kappa____ phi______ frames
    -      -28.1866  126.0000  116.0000 92
;
_diffrn_measurement_device 'four-circle diffractometer'
_diffrn_measurement_device_type 'SuperNova, Single source at offset, Atlas'
_diffrn_measurement_method '\w scans'
_diffrn_orient_matrix_UB_11 -0.1937414000
_diffrn_orient_matrix_UB_12 -0.1213500000
_diffrn_orient_matrix_UB_13 -0.0076646000
_diffrn_orient_matrix_UB_21 0.0432485000
_diffrn_orient_matrix_UB_22 0.0151120000
_diffrn_orient_matrix_UB_23 -0.0337996000
_diffrn_orient_matrix_UB_31 0.0263182000
_diffrn_orient_matrix_UB_32 -0.1578670000
_diffrn_orient_matrix_UB_33 0.0023816000
_diffrn_radiation_monochromator mirror
_diffrn_radiation_probe x-ray
_diffrn_radiation_type MoK\a
_diffrn_radiation_wavelength 0.71073
_diffrn_reflns_av_R_equivalents 0.1071
_diffrn_reflns_av_unetI/netI 0.0418
_diffrn_reflns_Laue_measured_fraction_full 1.000
_diffrn_reflns_Laue_measured_fraction_max 1.000
_diffrn_reflns_limit_h_max 5
_diffrn_reflns_limit_h_min -5
_diffrn_reflns_limit_k_max 5
_diffrn_reflns_limit_k_min -5
_diffrn_reflns_limit_l_max 23
_diffrn_reflns_limit_l_min -24
_diffrn_reflns_number 754
_diffrn_reflns_point_group_measured_fraction_full 1.000
_diffrn_reflns_point_group_measured_fraction_max 1.000
_diffrn_reflns_theta_full 25.242
_diffrn_reflns_theta_max 26.268
_diffrn_reflns_theta_min 2.987
_diffrn_source 'SuperNova (Mo) X-ray Source'
_exptl_absorpt_coefficient_mu 38.848
_exptl_absorpt_correction_T_max 1.00000
_exptl_absorpt_correction_T_min 0.09788
_exptl_absorpt_correction_type multi-scan
_exptl_absorpt_process_details
;
CrysAlisPro, Agilent Technologies,
Version 1.171.37.35 (release 13-08-2014 CrysAlis171 .NET)
(compiled Aug 13 2014,18:06:01)
Empirical absorption correction using spherical harmonics,
 implemented in SCALE3 ABSPACK scaling algorithm.
Empirical absorption correction using spherical harmonics,
 implemented in SCALE3 ABSPACK scaling algorithm.
;
_exptl_crystal_colour 'metallic grayish black'
_exptl_crystal_colour_lustre metallic
_exptl_crystal_colour_modifier grayish
_exptl_crystal_colour_primary black
_exptl_crystal_density_diffrn 6.812
_exptl_crystal_description irregular
_exptl_crystal_F_000 543
_exptl_crystal_size_max 0.0908
_exptl_crystal_size_mid 0.0493
_exptl_crystal_size_min 0.0167
_refine_diff_density_max 1.580
_refine_diff_density_min -1.620
_refine_diff_density_rms 0.409
_refine_ls_extinction_method none
_refine_ls_goodness_of_fit_ref 1.290
_refine_ls_hydrogen_treatment undef
_refine_ls_matrix_type full
_refine_ls_number_parameters 19
_refine_ls_number_reflns 100
_refine_ls_number_restraints 1
_refine_ls_restrained_S_all 1.282
_refine_ls_R_factor_all 0.0631
_refine_ls_R_factor_gt 0.0631
_refine_ls_shift/su_max 0.000
_refine_ls_shift/su_mean 0.000
_refine_ls_structure_factor_coef Fsqd
_refine_ls_weighting_details 'w=1/[\s^2^(Fo^2^)+(0.0533P)^2^+46.1849P] where P=(Fo^2^+2Fc^2^)/3'
_refine_ls_weighting_scheme calc
_refine_ls_wR_factor_gt 0.1522
_refine_ls_wR_factor_ref 0.1522
_reflns_Friedel_coverage 0.000
_reflns_number_gt 100
_reflns_number_total 100
_reflns_threshold_expression 'I > 2\s(I)'
_cod_data_source_file lc5071.cif
_cod_data_source_block Cu1p95Se_CVT1_100K
_cod_original_cell_volume 296.7(2)
_cod_original_sg_symbol_H-M 'R -3 m'
_cod_database_code 1556747
_shelx_shelxl_version_number 2014/7
_chemical_oxdiff_formula Cu2Se
_shelx_space_group_comment
;
The symmetry employed for this shelxl refinement is uniquely defined
by the following loop, which should always be used as a source of
symmetry information in preference to the above space-group names.
They are only intended as comments.
;
_reflns_odcompleteness_completeness 100.00
_reflns_odcompleteness_iscentric 1
_reflns_odcompleteness_theta 26.32
_olex2_refinement_description
;
1. Others
 1*[Sof(Cu1A)]+1*[Sof(Cu1B)]+3*[Sof(Cu2)]=1.95 with esd of 0.01
 Fixed X: Se1(0.333301) Cu1B(0.6667) Cu1A(0.6667)
 Fixed Y: Se1(0.6667) Cu1B(0.333301) Cu1A(0.333301)
;

loop_
_space_group_symop_operation_xyz
'x, y, z'
'-y, x-y, z'
'-x+y, -x, z'
'y, x, -z'
'x-y, -y, -z'
'-x, -x+y, -z'
'x+2/3, y+1/3, z+1/3'
'-y+2/3, x-y+1/3, z+1/3'
'-x+y+2/3, -x+1/3, z+1/3'
'y+2/3, x+1/3, -z+1/3'
'x-y+2/3, -y+1/3, -z+1/3'
'-x+2/3, -x+y+1/3, -z+1/3'
'x+1/3, y+2/3, z+2/3'
'-y+1/3, x-y+2/3, z+2/3'
'-x+y+1/3, -x+2/3, z+2/3'
'y+1/3, x+2/3, -z+2/3'
'x-y+1/3, -y+2/3, -z+2/3'
'-x+1/3, -x+y+2/3, -z+2/3'
'-x, -y, -z'
'y, -x+y, -z'
'x-y, x, -z'
'-y, -x, z'
'-x+y, y, z'
'x, x-y, z'
'-x+2/3, -y+1/3, -z+1/3'
'y+2/3, -x+y+1/3, -z+1/3'
'x-y+2/3, x+1/3, -z+1/3'
'-y+2/3, -x+1/3, z+1/3'
'-x+y+2/3, y+1/3, z+1/3'
'x+2/3, x-y+1/3, z+1/3'
'-x+1/3, -y+2/3, -z+2/3'
'y+1/3, -x+y+2/3, -z+2/3'
'x-y+1/3, x+2/3, -z+2/3'
'-y+1/3, -x+2/3, z+2/3'
'-x+y+1/3, y+2/3, z+2/3'
'x+1/3, x-y+2/3, z+2/3'

loop_
_atom_site_label
_atom_site_type_symbol
_atom_site_fract_x
_atom_site_fract_y
_atom_site_fract_z
_atom_site_U_iso_or_equiv
_atom_site_adp_type
_atom_site_occupancy
_atom_site_site_symmetry_order
_atom_site_calc_flag
_atom_site_refinement_flags_posn
_atom_site_refinement_flags_adp
_atom_site_refinement_flags_occupancy
_atom_site_disorder_assembly
_atom_site_disorder_group
Se1 Se 0.3333 0.6667 0.42562(14) 0.0173(11) Uani 1 6 d S T P . .
Cu1B Cu 0.6667 0.3333 0.4009(6) 0.022(3) Uani 0.53(3) 6 d S T P A 3
Cu2 Cu 0.4018(11) 0.804(2) 0.3077(3) 0.035(3) Uani 0.332(6) 2 d S T P A 4
Cu1A Cu 0.6667 0.3333 0.4478(13) 0.048(8) Uani 0.42(3) 6 d S T P A 2

loop_
_atom_site_aniso_label
_atom_site_aniso_U_11
_atom_site_aniso_U_22
_atom_site_aniso_U_33
_atom_site_aniso_U_23
_atom_site_aniso_U_13
_atom_site_aniso_U_12
Se1 0.0141(12) 0.0141(12) 0.0237(18) 0.000 0.000 0.0070(6)
Cu1B 0.018(3) 0.018(3) 0.028(7) 0.000 0.000 0.0091(16)
Cu2 0.046(4) 0.029(5) 0.024(3) 0.002(2) 0.0010(12) 0.014(2)
Cu1A 0.020(5) 0.020(5) 0.10(2) 0.000 0.000 0.010(2)

loop_
_atom_type_symbol
_atom_type_description
_atom_type_scat_dispersion_real
_atom_type_scat_dispersion_imag
_atom_type_scat_source
Cu Cu 0.3201 1.2651 'International Tables Vol C Tables 4.2.6.8 and 6.1.1.4'
Se Se -0.0929 2.2259 'International Tables Vol C Tables 4.2.6.8 and 6.1.1.4'

loop_
_geom_angle_atom_site_label_1
_geom_angle_atom_site_label_2
_geom_angle_atom_site_label_3
_geom_angle
_geom_angle_site_symmetry_1
_geom_angle_site_symmetry_3
Cu1B Se1 Cu1B 115.75(19) 1_565 1_455
Cu1B Se1 Cu1B 115.72(19) 1_565 .
Cu1B Se1 Cu1B 115.72(19) 1_455 .
Cu2 Se1 Cu2 18.9(3) 32_455 31_565
Cu2 Se1 Cu2 50.7(2) 2_665 31_565
Cu2 Se1 Cu2 79.0(3) 31_565 33_545
Cu2 Se1 Cu2 50.7(2) 2_665 33_545
Cu2 Se1 Cu2 19.7(3) . 2_665
Cu2 Se1 Cu2 54.76(13) . 31_565
Cu2 Se1 Cu2 19.7(3) . 3_565
Cu2 Se1 Cu2 68.91(18) 3_565 31_565
Cu2 Se1 Cu2 19.7(3) 2_665 3_565
Cu2 Se1 Cu2 68.91(18) . 33_545
Cu2 Se1 Cu2 50.7(2) . 32_455
Cu2 Se1 Cu2 94.16(18) 32_455 33_545
Cu2 Se1 Cu2 54.76(13) 2_665 32_455
Cu2 Se1 Cu2 68.91(18) 3_565 32_455
Cu2 Se1 Cu2 54.75(13) 3_565 33_545
Cu1A Se1 Cu1A 116.5(4) 1_565 1_455
Cu1A Se1 Cu1A 116.5(4) 1_455 .
Cu1A Se1 Cu1A 116.5(4) 1_565 .
Se1 Cu1B Se1 115.73(19) 1_545 .
Se1 Cu1B Se1 115.75(19) 1_655 1_545
Se1 Cu1B Se1 115.73(19) 1_655 .
Se1 Cu1B Cu1B 102.1(3) 1_545 31_655
Se1 Cu1B Cu1B 102.1(3) 1_655 31_655
Se1 Cu1B Cu1B 102.1(3) . 31_655
Se1 Cu2 Se1 125.25(13) . 31_565
Se1 Cu2 Se1 125.25(13) . 31_665
Se1 Cu2 Se1 106.4(3) 31_565 31_665
Se1 Cu2 Cu2 57.1(2) . 33_545
Se1 Cu2 Cu2 72.8(2) . 32
Se1 Cu2 Cu2 143.3(3) 31_665 33
Se1 Cu2 Cu2 109.2(3) 31_565 33_545
Se1 Cu2 Cu2 53.95(12) 31_565 33
Se1 Cu2 Cu2 124.42(11) 31_665 33_545
Se1 Cu2 Cu2 72.8(2) . 33
Se1 Cu2 Cu2 143.3(3) 31_565 32
Se1 Cu2 Cu2 53.94(12) 31_665 32
Cu2 Cu2 Se1 129.50(17) 2_665 31_665
Cu2 Cu2 Se1 64.7(3) 31_665 .
Cu2 Cu2 Se1 138.3(2) 33_655 31_565
Cu2 Cu2 Se1 80.54(16) 3_565 31_665
Cu2 Cu2 Se1 80.54(16) 2_665 31_565
Cu2 Cu2 Se1 138.3(2) 32_455 31_665
Cu2 Cu2 Se1 60.51(18) 31_565 31_565
Cu2 Cu2 Se1 62.3(2) 33_655 31_665
Cu2 Cu2 Se1 64.7(3) 31_565 .
Cu2 Cu2 Se1 60.50(18) 31_665 31_665
Cu2 Cu2 Se1 62.3(2) 32_455 31_565
Cu2 Cu2 Se1 158.0(5) 31_565 31_665
Cu2 Cu2 Se1 157.9(5) 31_665 31_565
Cu2 Cu2 Se1 67.0(3) 32_455 .
Cu2 Cu2 Se1 80.18(16) 3_565 .
Cu2 Cu2 Se1 67.0(3) 33_655 .
Cu2 Cu2 Se1 80.17(16) 2_665 .
Cu2 Cu2 Se1 129.50(17) 3_565 31_565
Cu2 Cu2 Cu2 124.9(5) 31_665 31_565
Cu2 Cu2 Cu2 21.3(4) 32_455 31_565
Cu2 Cu2 Cu2 136.12(13) 2_665 32
Cu2 Cu2 Cu2 60.001(1) 2_665 3_565
Cu2 Cu2 Cu2 68.7(4) 3_565 31_665
Cu2 Cu2 Cu2 90.002(6) 2_665 32_455
Cu2 Cu2 Cu2 14.6(3) 31_665 32
Cu2 Cu2 Cu2 139.15(19) 3_565 32_455
Cu2 Cu2 Cu2 92.7(3) 31_665 33_545
Cu2 Cu2 Cu2 139.15(19) 2_665 33_655
Cu2 Cu2 Cu2 21.3(4) 33_655 31_665
Cu2 Cu2 Cu2 90.002(5) 3_565 33_655
Cu2 Cu2 Cu2 109.5(3) 32_455 32
Cu2 Cu2 Cu2 81.49(13) 2_665 33
Cu2 Cu2 Cu2 68.7(4) 2_665 31_565
Cu2 Cu2 Cu2 136.12(14) 3_565 33
Cu2 Cu2 Cu2 107.2(2) 33_545 32
Cu2 Cu2 Cu2 11.16(19) 32_455 33
Cu2 Cu2 Cu2 114.2(5) 33_655 31_565
Cu2 Cu2 Cu2 109.5(3) 33_655 33
Cu2 Cu2 Cu2 114.2(5) 32_455 31_665
Cu2 Cu2 Cu2 124.9(5) 31_665 33
Cu2 Cu2 Cu2 92.2(3) 33 33_545
Cu2 Cu2 Cu2 14.6(3) 31_565 33
Cu2 Cu2 Cu2 81.49(13) 3_565 32
Cu2 Cu2 Cu2 98.3(4) 32_455 33_655
Cu2 Cu2 Cu2 11.16(18) 33_655 32
Cu2 Cu2 Cu2 121.5(4) 2_665 31_665
Cu2 Cu2 Cu2 124.9(5) 31_565 32
Cu2 Cu2 Cu2 29.70(19) 2_665 33_545
Cu2 Cu2 Cu2 121.5(4) 3_565 31_565
Cu2 Cu2 Cu2 43.89(14) 3_565 33_545
Cu2 Cu2 Cu2 120.6(4) 33 32
Cu2 Cu2 Cu2 96.3(3) 32_455 33_545
Cu2 Cu2 Cu2 109.5(3) 33_655 33_545
Cu2 Cu2 Cu2 77.6(5) 31_565 33_545
Se1 Cu1A Se1 116.5(4) 1_655 1_545
Se1 Cu1A Se1 100.9(6) 1_545 19_666
Se1 Cu1A Se1 100.9(6) 1_655 19_666
Se1 Cu1A Se1 116.5(4) 1_655 .
Se1 Cu1A Se1 100.9(6) . 19_666
Se1 Cu1A Se1 116.5(4) 1_545 .

loop_
_geom_bond_atom_site_label_1
_geom_bond_atom_site_label_2
_geom_bond_distance
_geom_bond_site_symmetry_2
Se1 Cu1B 2.416(3) 1_565
Se1 Cu1B 2.416(3) 1_455
Se1 Cu1B 2.417(3) .
Se1 Cu2 2.556(4) 31_565
Se1 Cu2 2.556(4) 32_455
Se1 Cu2 2.460(7) 3_565
Se1 Cu2 2.556(4) 33_545
Se1 Cu2 2.460(7) 2_665
Se1 Cu2 2.460(7) .
Se1 Cu1A 2.406(5) .
Se1 Cu1A 2.406(5) 1_455
Se1 Cu1A 2.406(5) 1_565
Cu1B Se1 2.416(3) 1_655
Cu1B Se1 2.416(3) 1_545
Cu1B Cu1B 2.76(2) 31_655
Cu2 Se1 2.556(4) 31_665
Cu2 Se1 2.556(4) 31_565
Cu2 Cu2 2.150(9) 32_455
Cu2 Cu2 0.840(14) 3_565
Cu2 Cu2 2.839(6) 33_545
Cu2 Cu2 2.150(9) 33_655
Cu2 Cu2 2.839(6) 33
Cu2 Cu2 2.308(6) 31_665
Cu2 Cu2 2.839(6) 32
Cu2 Cu2 2.308(6) 31_565
Cu2 Cu2 0.840(14) 2_665
Cu1A Se1 2.406(5) 1_655
Cu1A Se1 2.59(3) 19_666
Cu1A Se1 2.406(5) 1_545
